data_7018426
loop_
_publ_author_name
'Rimoldi, Martino'
'Ragaini, Fabio'
'Gallo, Emma'
'Ferretti, Francesco'
'Macchi, Piero'
'Casati, Nicola'

_publ_section_title
;
 Unexpected isomerism in &quot;[Pd(2,9-dimethylphenanthroline)X(2)]&quot;
 (X = Cl, Br, I) complexes: a neutral and an ionic form exist.
;
_journal_issue 13
_journal_name_full 'Dalton transactions (Cambridge, England : 2003)'
_journal_page_first 3648
_journal_page_last 3658
_journal_paper_doi 10.1039/c2dt11979j
_journal_volume 41
_journal_year 2012
_chemical_formula_sum 'C29 H29 Br2 Cl3 N4 O2 Pd'
_chemical_formula_weight 838.13
_chemical_name_systematic
;
?
;
_space_group_IT_number 14
_symmetry_space_group_name_Hall '-P 2ybc'
_symmetry_space_group_name_H-M 'P 1 21/c 1'
_atom_sites_solution_hydrogens geom
_atom_sites_solution_primary direct
_atom_sites_solution_secondary difmap
_audit_conform_dict_location ftp://ftp.iucr.org/pub/cif_core.dic
_audit_conform_dict_name cif_core.dic
_audit_conform_dict_version 2.4
_audit_creation_date 2011-09-05T18:40:54-00:00
_audit_creation_method 'WinGX routine CIF_UPDATE'
_cell_angle_alpha 90.000
_cell_angle_beta 99.147(5)
_cell_angle_gamma 90.000
_cell_formula_units_Z 4
_cell_length_a 17.348(5)
_cell_length_b 7.517(5)
_cell_length_c 24.825(5)
_cell_measurement_temperature 293(2)
_cell_volume 3196(2)
_computing_structure_refinement 'SHELXL-97 (Sheldrick, 2008)'
_diffrn_ambient_temperature 293(2)
_diffrn_measured_fraction_theta_max 0.99
_diffrn_radiation_monochromator graphite
_diffrn_radiation_type MoK\a
_diffrn_radiation_wavelength 0.71069
_diffrn_reflns_av_R_equivalents 0.0772
_diffrn_reflns_av_unetI/netI 0.0671
_diffrn_reflns_limit_h_max 21
_diffrn_reflns_limit_h_min -21
_diffrn_reflns_limit_k_max 9
_diffrn_reflns_limit_k_min -9
_diffrn_reflns_limit_l_max 31
_diffrn_reflns_limit_l_min -31
_diffrn_reflns_number 32988
_diffrn_reflns_theta_max 26.51
_diffrn_reflns_theta_min 1.19
_exptl_absorpt_coefficient_mu 3.365
_exptl_absorpt_correction_T_max 1
_exptl_absorpt_correction_T_min 0.83
_exptl_absorpt_correction_type empirical
_exptl_absorpt_process_details sadabs
_exptl_crystal_density_diffrn 1.742
_exptl_crystal_density_method 'not measured'
_exptl_crystal_F_000 1656
_exptl_crystal_size_max 0.23
_exptl_crystal_size_mid 0.15
_exptl_crystal_size_min 0.13
_refine_diff_density_max 2.572
_refine_diff_density_min -1.892
_refine_diff_density_rms 0.168
_refine_ls_extinction_method none
_refine_ls_goodness_of_fit_ref 1.031
_refine_ls_hydrogen_treatment mixed
_refine_ls_matrix_type full
_refine_ls_number_parameters 357
_refine_ls_number_reflns 6580
_refine_ls_number_restraints 4
_refine_ls_restrained_S_all 1.031
_refine_ls_R_factor_all 0.1183
_refine_ls_R_factor_gt 0.0746
_refine_ls_shift/su_max 0.001
_refine_ls_shift/su_mean 0
_refine_ls_structure_factor_coef Fsqd
_refine_ls_weighting_details 'calc w=1/[\s^2^(Fo^2^)+(0.1001P)^2^+29.0579P] where P=(Fo^2^+2Fc^2^)/3'
_refine_ls_weighting_scheme calc
_refine_ls_wR_factor_gt 0.1904
_refine_ls_wR_factor_ref 0.2165
_reflns_number_gt 4370
_reflns_number_total 6580
_reflns_threshold_expression >2\s(I)
_cod_data_source_file c2dt11979j.txt
_cod_data_source_block 4
_cod_database_code 7018426

loop_
_symmetry_equiv_pos_as_xyz
'x, y, z'
'-x, y+1/2, -z+1/2'
'-x, -y, -z'
'x, -y-1/2, z-1/2'

loop_
_atom_site_label
_atom_site_type_symbol
_atom_site_fract_x
_atom_site_fract_y
_atom_site_fract_z
_atom_site_U_iso_or_equiv
_atom_site_adp_type
_atom_site_occupancy
_atom_site_symmetry_multiplicity
_atom_site_calc_flag
_atom_site_refinement_flags
C5 C 0.6408(9) 0.583(2) 0.7703(6) 0.080(4) Uiso 1 1 d .
H5 H 0.6907 0.6462 0.7738 0.096 Uiso 1 1 calc R
C11 C 0.7334(6) -0.0464(15) 1.0972(5) 0.052(3) Uani 1 1 d .
H11A H 0.706 -0.0208 1.0613 0.077 Uiso 1 1 calc R
H11B H 0.7106 0.0203 1.1236 0.077 Uiso 1 1 calc R
H11C H 0.7296 -0.1712 1.1045 0.077 Uiso 1 1 calc R
C12 C 0.8186(6) 0.0050(12) 1.1005(4) 0.036(2) Uani 1 1 d .
C13 C 0.8736(7) -0.0600(14) 1.1425(4) 0.047(3) Uani 1 1 d .
H13 H 0.857 -0.1293 1.1695 0.056 Uiso 1 1 calc R
C14 C 0.9508(6) -0.0258(14) 1.1455(4) 0.046(3) Uani 1 1 d .
H14 H 0.9866 -0.0642 1.1751 0.056 Uiso 1 1 calc R
C15 C 0.9754(5) 0.0707(12) 1.1019(3) 0.034(2) Uani 1 1 d .
C16 C 0.9176(5) 0.1356(11) 1.0618(4) 0.0302(19) Uani 1 1 d .
C17 C 1.0552(6) 0.0986(14) 1.0962(4) 0.044(2) Uani 1 1 d .
H17 H 1.0945 0.0607 1.1238 0.053 Uiso 1 1 calc R
C21A C 0.8299(6) 0.4006(15) 0.8848(4) 0.047(3) Uani 1 1 d .
H21A H 0.7807 0.3712 0.8955 0.07 Uiso 1 1 calc R
H21B H 0.8358 0.3354 0.8524 0.07 Uiso 1 1 calc R
H21C H 0.8317 0.5259 0.8775 0.07 Uiso 1 1 calc R
C22 C 0.8945(5) 0.3530(12) 0.9295(4) 0.033(2) Uani 1 1 d .
C23 C 0.9720(6) 0.3705(12) 0.9220(4) 0.038(2) Uani 1 1 d .
H23 H 0.9827 0.4179 0.8894 0.046 Uiso 1 1 calc R
C24 C 1.0326(5) 0.3203(12) 0.9608(4) 0.040(2) Uani 1 1 d .
H24 H 1.0839 0.3373 0.9553 0.048 Uiso 1 1 calc R
C25 C 1.0165(5) 0.2422(11) 1.0096(4) 0.032(2) Uani 1 1 d .
C26 C 0.9379(5) 0.2256(11) 1.0152(4) 0.0295(19) Uani 1 1 d .
C27 C 1.0747(5) 0.1780(13) 1.0521(4) 0.042(2) Uani 1 1 d .
H27 H 1.1271 0.1916 1.0492 0.05 Uiso 1 1 calc R
C31 C 0.7983(6) 0.4608(15) 1.1305(4) 0.047(3) Uani 1 1 d .
H31A H 0.8018 0.5262 1.164 0.07 Uiso 1 1 calc R
H31B H 0.8192 0.5314 1.104 0.07 Uiso 1 1 calc R
H31C H 0.8276 0.3524 1.1368 0.07 Uiso 1 1 calc R
C32 C 0.7139(5) 0.4176(12) 1.1095(4) 0.035(2) Uani 1 1 d .
C33 C 0.6568(6) 0.4628(15) 1.1414(4) 0.048(3) Uani 1 1 d .
H33 H 0.6711 0.5147 1.1756 0.058 Uiso 1 1 calc R
C34 C 0.5800(6) 0.4296(14) 1.1217(4) 0.047(3) Uani 1 1 d .
H34 H 0.542 0.4569 1.1429 0.056 Uiso 1 1 calc R
C35 C 0.5583(5) 0.3558(12) 1.0706(4) 0.037(2) Uani 1 1 d .
C36 C 0.6180(5) 0.3072(11) 1.0400(3) 0.0293(18) Uani 1 1 d .
C37 C 0.4790(6) 0.3277(14) 1.0464(5) 0.048(3) Uani 1 1 d .
H37 H 0.4398 0.358 1.0664 0.057 Uiso 1 1 calc R
C41 C 0.7006(7) 0.0064(15) 0.8880(5) 0.053(3) Uani 1 1 d .
H41A H 0.75 0.0396 0.9087 0.079 Uiso 1 1 calc R
H41B H 0.6966 0.0532 0.8517 0.079 Uiso 1 1 calc R
H41C H 0.6966 -0.121 0.8864 0.079 Uiso 1 1 calc R
C42 C 0.6361(5) 0.0798(12) 0.9146(4) 0.037(2) Uani 1 1 d .
C43 C 0.5584(7) 0.0668(14) 0.8894(4) 0.051(3) Uani 1 1 d .
H43 H 0.5469 0.0168 0.8548 0.061 Uiso 1 1 calc R
C44 C 0.4998(6) 0.1251(15) 0.9143(5) 0.050(3) Uani 1 1 d .
H44 H 0.4483 0.1147 0.8973 0.06 Uiso 1 1 calc R
C45 C 0.5175(5) 0.2020(12) 0.9663(4) 0.040(2) Uani 1 1 d .
C46 C 0.5968(5) 0.2201(12) 0.9888(4) 0.0317(19) Uani 1 1 d .
C47 C 0.4586(5) 0.2601(14) 0.9967(5) 0.044(2) Uani 1 1 d .
H47 H 0.4061 0.2505 0.9817 0.052 Uiso 1 1 calc R
N11 N 0.8395(4) 0.1074(9) 1.0617(3) 0.0284(15) Uani 1 1 d .
N21 N 0.8781(4) 0.2907(9) 0.9766(3) 0.0300(16) Uani 1 1 d .
N31 N 0.6947(4) 0.3411(9) 1.0608(3) 0.0271(15) Uani 1 1 d .
N41 N 0.6552(4) 0.1567(9) 0.9630(3) 0.0320(17) Uani 1 1 d .
Cl51 Cl 0.5596(4) 0.7274(10) 0.7463(3) 0.153(2) Uiso 1 1 d .
Cl52 Cl 0.6250(3) 0.4963(6) 0.83210(18) 0.0948(12) Uiso 1 1 d .
Cl53 Cl 0.6347(5) 0.4188(11) 0.7210(3) 0.168(3) Uiso 1 1 d .
Br1 Br 0.74132(6) 0.60195(15) 0.97972(5) 0.0496(3) Uani 1 1 d .
Br2 Br 0.80718(8) 0.8392(2) 0.76992(5) 0.0718(4) Uani 1 1 d .
Pd1 Pd 0.77999(4) 0.30569(9) 1.01345(3) 0.0276(2) Uani 1 1 d .
O8 O 0.9577(6) 0.5515(14) 0.7911(4) 0.082(3) Uiso 1 1 d D
O9 O 0.9141(7) 1.2079(17) 0.7501(5) 0.098(3) Uiso 1 1 d D
H81 H 0.922(8) 0.62(2) 0.767(6) 0.148 Uiso 1 1 d D
H82 H 0.974(10) 0.432(9) 0.787(8) 0.148 Uiso 1 1 d D
H91 H 0.874(8) 1.13(2) 0.757(8) 0.148 Uiso 1 1 d D
H92 H 0.952(8) 1.18(2) 0.727(6) 0.148 Uiso 1 1 d D

loop_
_atom_site_aniso_label
_atom_site_aniso_U_11
_atom_site_aniso_U_22
_atom_site_aniso_U_33
_atom_site_aniso_U_23
_atom_site_aniso_U_13
_atom_site_aniso_U_12
C11 0.050(6) 0.050(6) 0.059(7) 0.015(5) 0.021(5) -0.005(5)
C12 0.045(5) 0.031(5) 0.033(5) -0.005(4) 0.008(4) 0.000(4)
C13 0.064(7) 0.040(6) 0.036(6) 0.003(4) 0.009(5) 0.006(5)
C14 0.050(6) 0.051(6) 0.035(5) -0.005(5) -0.005(4) 0.013(5)
C15 0.040(5) 0.035(5) 0.024(4) -0.009(4) -0.007(4) 0.006(4)
C16 0.028(4) 0.025(4) 0.035(5) -0.008(4) -0.002(4) 0.006(3)
C17 0.032(5) 0.047(6) 0.048(6) -0.010(5) -0.011(4) 0.009(4)
C21A 0.044(6) 0.057(7) 0.039(6) 0.011(5) 0.009(5) 0.005(5)
C22 0.040(5) 0.029(5) 0.034(5) -0.005(4) 0.014(4) 0.001(4)
C23 0.043(6) 0.031(5) 0.045(6) -0.003(4) 0.017(5) -0.003(4)
C24 0.029(5) 0.032(5) 0.063(6) -0.008(5) 0.018(4) -0.002(4)
C25 0.024(4) 0.027(4) 0.046(6) -0.008(4) 0.009(4) 0.002(3)
C26 0.027(4) 0.025(4) 0.037(5) -0.004(4) 0.008(4) 0.001(3)
C27 0.021(4) 0.043(6) 0.060(7) -0.009(5) -0.001(4) 0.004(4)
C31 0.045(6) 0.057(7) 0.037(5) -0.010(5) 0.003(4) 0.002(5)
C32 0.035(5) 0.033(5) 0.038(5) 0.004(4) 0.008(4) 0.000(4)
C33 0.061(7) 0.053(7) 0.032(5) -0.001(5) 0.016(5) 0.010(5)
C34 0.045(6) 0.050(6) 0.054(7) -0.004(5) 0.032(5) 0.007(5)
C35 0.033(5) 0.037(5) 0.044(6) 0.011(4) 0.014(4) 0.002(4)
C36 0.031(4) 0.028(4) 0.031(4) 0.003(4) 0.011(3) 0.004(4)
C37 0.031(5) 0.051(6) 0.066(7) 0.016(6) 0.025(5) 0.008(5)
C41 0.064(7) 0.045(6) 0.049(6) -0.015(5) 0.009(5) -0.003(5)
C42 0.039(5) 0.033(5) 0.038(5) 0.004(4) 0.003(4) -0.001(4)
C43 0.057(7) 0.047(6) 0.044(6) -0.004(5) -0.004(5) -0.007(5)
C44 0.041(6) 0.047(6) 0.056(7) 0.005(5) -0.007(5) -0.007(5)
C45 0.029(5) 0.029(5) 0.061(6) 0.007(5) 0.002(4) 0.000(4)
C46 0.030(4) 0.029(5) 0.036(5) 0.009(4) 0.005(4) -0.002(4)
C47 0.020(4) 0.050(6) 0.061(7) 0.013(5) 0.006(4) 0.001(4)
N11 0.028(4) 0.029(4) 0.029(4) 0.001(3) 0.005(3) 0.002(3)
N21 0.030(4) 0.025(4) 0.036(4) 0.001(3) 0.008(3) 0.001(3)
N31 0.024(3) 0.028(4) 0.031(4) 0.003(3) 0.008(3) 0.000(3)
N41 0.028(4) 0.029(4) 0.038(4) -0.002(3) 0.005(3) -0.002(3)
Br1 0.0395(6) 0.0471(6) 0.0648(7) 0.0153(5) 0.0161(5) 0.0085(5)
Br2 0.0726(9) 0.0898(10) 0.0532(7) 0.0108(7) 0.0101(6) -0.0072(7)
Pd1 0.0220(3) 0.0311(4) 0.0303(4) 0.0019(3) 0.0058(2) 0.0023(3)

loop_
_atom_type_symbol
_atom_type_description
_atom_type_scat_dispersion_real
_atom_type_scat_dispersion_imag
_atom_type_scat_source
C C 0.0033 0.0016 'International Tables Vol C Tables 4.2.6.8 and 6.1.1.4'
H H 0 0 'International Tables Vol C Tables 4.2.6.8 and 6.1.1.4'
N N 0.0061 0.0033 'International Tables Vol C Tables 4.2.6.8 and 6.1.1.4'
Cl Cl 0.1484 0.1585 'International Tables Vol C Tables 4.2.6.8 and 6.1.1.4'
Br Br -0.2901 2.4595 'International Tables Vol C Tables 4.2.6.8 and 6.1.1.4'
Pd Pd -0.9988 1.0072 'International Tables Vol C Tables 4.2.6.8 and 6.1.1.4'
O O 0.0106 0.006 'International Tables Vol C Tables 4.2.6.8 and 6.1.1.4'

loop_
_geom_angle_atom_site_label_1
_geom_angle_atom_site_label_2
_geom_angle_atom_site_label_3
_geom_angle
Cl53 C5 Cl52 111.2(9)
Cl53 C5 Cl51 103.9(8)
Cl52 C5 Cl51 107.1(9)
Cl53 C5 H5 111.5
Cl52 C5 H5 111.5
Cl51 C5 H5 111.5
C12 C11 H11A 109.5
C12 C11 H11B 109.5
H11A C11 H11B 109.5
C12 C11 H11C 109.5
H11A C11 H11C 109.5
H11B C11 H11C 109.5
N11 C12 C13 121.0(9)
N11 C12 C11 119.0(8)
C13 C12 C11 120.0(9)
C14 C13 C12 122.1(10)
C14 C13 H13 119
C12 C13 H13 119
C13 C14 C15 118.0(9)
C13 C14 H14 121
C15 C14 H14 121
C16 C15 C14 117.1(9)
C16 C15 C17 118.6(9)
C14 C15 C17 124.3(9)
N11 C16 C15 123.2(9)
N11 C16 C26 116.3(7)
C15 C16 C26 120.3(8)
C27 C17 C15 121.5(9)
C27 C17 H17 119.3
C15 C17 H17 119.3
C22 C21A H21A 109.5
C22 C21A H21B 109.5
H21A C21A H21B 109.5
C22 C21A H21C 109.5
H21A C21A H21C 109.5
H21B C21A H21C 109.5
N21 C22 C23 119.7(9)
N21 C22 C21A 119.9(8)
C23 C22 C21A 120.4(9)
C24 C23 C22 122.2(9)
C24 C23 H23 118.9
C22 C23 H23 118.9
C23 C24 C25 119.0(8)
C23 C24 H24 120.5
C25 C24 H24 120.5
C26 C25 C24 116.8(8)
C26 C25 C27 118.9(9)
C24 C25 C27 124.2(8)
N21 C26 C25 122.3(8)
N21 C26 C16 118.2(7)
C25 C26 C16 119.4(8)
C17 C27 C25 121.2(9)
C17 C27 H27 119.4
C25 C27 H27 119.4
C32 C31 H31A 109.5
C32 C31 H31B 109.5
H31A C31 H31B 109.5
C32 C31 H31C 109.5
H31A C31 H31C 109.5
H31B C31 H31C 109.5
N31 C32 C33 121.3(9)
N31 C32 C31 119.7(8)
C33 C32 C31 119.0(9)
C34 C33 C32 119.2(9)
C34 C33 H33 120.4
C32 C33 H33 120.4
C33 C34 C35 120.7(9)
C33 C34 H34 119.7
C35 C34 H34 119.7
C34 C35 C36 118.5(9)
C34 C35 C37 123.3(9)
C36 C35 C37 118.2(9)
N31 C36 C35 119.7(8)
N31 C36 C46 121.2(7)
C35 C36 C46 119.1(8)
C47 C37 C35 122.9(9)
C47 C37 H37 118.5
C35 C37 H37 118.5
C42 C41 H41A 109.5
C42 C41 H41B 109.5
H41A C41 H41B 109.5
C42 C41 H41C 109.5
H41A C41 H41C 109.5
H41B C41 H41C 109.5
N41 C42 C43 121.3(9)
N41 C42 C41 117.8(8)
C43 C42 C41 120.9(9)
C44 C43 C42 121.2(10)
C44 C43 H43 119.4
C42 C43 H43 119.4
C43 C44 C45 119.2(10)
C43 C44 H44 120.4
C45 C44 H44 120.4
C44 C45 C46 117.5(9)
C44 C45 C47 122.8(9)
C46 C45 C47 119.7(10)
N41 C46 C45 122.1(9)
N41 C46 C36 118.2(8)
C45 C46 C36 119.7(8)
C37 C47 C45 119.9(9)
C37 C47 H47 120
C45 C47 H47 120
C12 N11 C16 118.2(8)
C12 N11 Pd1 131.7(6)
C16 N11 Pd1 106.8(5)
C22 N21 C26 119.4(7)
C22 N21 Pd1 132.7(6)
C26 N21 Pd1 107.0(5)
C32 N31 C36 120.6(7)
C32 N31 Pd1 118.5(6)
C36 N31 Pd1 120.3(5)
C42 N41 C46 118.6(8)
C42 N41 Pd1 134.3(6)
C46 N41 Pd1 104.4(5)
N31 Pd1 N21 170.2(3)
N31 Pd1 N11 95.7(3)
N21 Pd1 N11 81.2(3)
N31 Pd1 Br1 83.91(19)
N21 Pd1 Br1 95.7(2)
N11 Pd1 Br1 159.6(2)
N31 Pd1 N41 73.0(3)
N21 Pd1 N41 116.7(3)
N11 Pd1 N41 105.7(3)
Br1 Pd1 N41 93.79(17)
H81 O8 H82 128(10)
H91 O9 H92 124(10)

loop_
_geom_bond_atom_site_label_1
_geom_bond_atom_site_label_2
_geom_bond_distance
C5 Cl53 1.727(16)
C5 Cl52 1.728(15)
C5 Cl51 1.805(16)
C5 H5 0.98
C11 C12 1.518(14)
C11 H11A 0.96
C11 H11B 0.96
C11 H11C 0.96
C12 N11 1.327(11)
C12 C13 1.386(14)
C13 C14 1.353(15)
C13 H13 0.93
C14 C15 1.422(14)
C14 H14 0.93
C15 C16 1.386(12)
C15 C17 1.430(14)
C16 N11 1.371(11)
C16 C26 1.432(13)
C17 C27 1.335(15)
C17 H17 0.93
C21A C22 1.490(13)
C21A H21A 0.96
C21A H21B 0.96
C21A H21C 0.96
C22 N21 1.331(11)
C22 C23 1.393(13)
C23 C24 1.362(14)
C23 H23 0.93
C24 C25 1.413(14)
C24 H24 0.93
C25 C26 1.397(12)
C25 C27 1.424(13)
C26 N21 1.385(11)
C27 H27 0.93
C31 C32 1.509(13)
C31 H31A 0.96
C31 H31B 0.96
C31 H31C 0.96
C32 N31 1.331(11)
C32 C33 1.406(13)
C33 C34 1.368(15)
C33 H33 0.93
C34 C35 1.382(14)
C34 H34 0.93
C35 C36 1.424(12)
C35 C37 1.427(14)
C36 N31 1.373(11)
C36 C46 1.427(12)
C37 C47 1.330(15)
C37 H37 0.93
C41 C42 1.492(14)
C41 H41A 0.96
C41 H41B 0.96
C41 H41C 0.96
C42 N41 1.327(12)
C42 C43 1.398(14)
C43 C44 1.343(16)
C43 H43 0.93
C44 C45 1.402(15)
C44 H44 0.93
C45 C46 1.407(12)
C45 C47 1.432(14)
C46 N41 1.367(11)
C47 H47 0.93
N11 Pd1 2.081(7)
N21 Pd1 2.061(7)
N31 Pd1 2.048(7)
N41 Pd1 2.579(7)
Br1 Pd1 2.4356(18)
O8 H81 0.95(2)
O8 H82 0.95(2)
O9 H91 0.95(2)
O9 H92 0.95(2)
